data_1565059
loop_
_publ_author_name
'Li, Zi-Jian'
'Lei, Min'
'Bao, Hong-liang'
'Yu, Ju'
'Lu, Huangjie'
'Li, Yongxin'
'Zhang, Zhi-Hui'
'Guo, Xiaofeng'
'Qian, Yuan'
'He, Mingyang'
'Wang, Jian-Qiang'
'Liu, Wei'
'Lin, Jian'

_publ_section_title
;
 A Cationic Thorium-Organic Framework with Triple
 Single-Crystal-to-Single-Crystal Transformation Peculiarities for
 Ultrasensitive Anion Recognition
;
_journal_name_full 'Chemical Science'
_journal_paper_doi 10.1039/D1SC03709A
_journal_year 2021
_chemical_formula_moiety 'C79 H49 N2 O19 Th3'
_chemical_formula_sum 'C79 H49 N2 O19 Th3'
_chemical_formula_weight 2026.32
_space_group_crystal_system monoclinic
_space_group_IT_number 12
_space_group_name_Hall '-C 2y'
_space_group_name_H-M_alt 'C 1 2/m 1'
_atom_sites_solution_hydrogens geom
_atom_sites_solution_primary dual
_audit_creation_date 2021-06-06
_audit_creation_method
;
Olex2 1.2
(compiled 2018.05.29 svn.r3508 for OlexSys, GUI svn.r5506)
;
_audit_update_record
;
2021-07-10 deposited with the CCDC.	2021-10-20 downloaded from the CCDC.
;
_cell_angle_alpha 90
_cell_angle_beta 120.728(2)
_cell_angle_gamma 90
_cell_formula_units_Z 8
_cell_length_a 42.013(2)
_cell_length_b 25.8483(14)
_cell_length_c 26.0312(14)
_cell_measurement_reflns_used 9932
_cell_measurement_temperature 120.0
_cell_measurement_theta_max 27.357
_cell_measurement_theta_min 2.303
_cell_volume 24300(2)
_computing_cell_refinement 'SAINT V8.38A (?, 2016)'
_computing_data_reduction 'SAINT V8.38A (?, 2016)'
_computing_molecular_graphics 'Olex2 (Dolomanov et al., 2009)'
_computing_publication_material 'Olex2 (Dolomanov et al., 2009)'
_computing_structure_refinement 'ShelXL (Sheldrick, 2015)'
_computing_structure_solution 'ShelXT (Sheldrick, 2015)'
_diffrn_ambient_temperature 120.0
_diffrn_measured_fraction_theta_full 0.998
_diffrn_measured_fraction_theta_max 0.996
_diffrn_measurement_device_type 'Bruker APEX-II CCD'
_diffrn_measurement_method '\f and \w scans'
_diffrn_radiation_type MoK\a
_diffrn_radiation_wavelength 0.71073
_diffrn_reflns_av_R_equivalents 0.0880
_diffrn_reflns_av_unetI/netI 0.0671
_diffrn_reflns_Laue_measured_fraction_full 0.998
_diffrn_reflns_Laue_measured_fraction_max 0.996
_diffrn_reflns_limit_h_max 54
_diffrn_reflns_limit_h_min -54
_diffrn_reflns_limit_k_max 33
_diffrn_reflns_limit_k_min -33
_diffrn_reflns_limit_l_max 33
_diffrn_reflns_limit_l_min -33
_diffrn_reflns_number 156728
_diffrn_reflns_point_group_measured_fraction_full 0.998
_diffrn_reflns_point_group_measured_fraction_max 0.996
_diffrn_reflns_theta_full 25.242
_diffrn_reflns_theta_max 27.610
_diffrn_reflns_theta_min 1.910
_diffrn_standards_number 0
_exptl_absorpt_coefficient_mu 3.707
_exptl_absorpt_correction_T_max 0.7456
_exptl_absorpt_correction_T_min 0.5090
_exptl_absorpt_correction_type multi-scan
_exptl_absorpt_process_details
'SADABS-2016/2 (Bruker,2016/2) was used for absorption correction. wR2(int) was 0.1125 before and 0.0836 after correction. The Ratio of minimum to maximum transmission is 0.6827. The \l/2 correction factor is Not present.'
_exptl_crystal_colour yellow
_exptl_crystal_colour_primary yellow
_exptl_crystal_density_diffrn 1.108
_exptl_crystal_description block
_exptl_crystal_F_000 7672
_exptl_crystal_size_max 0.16
_exptl_crystal_size_mid 0.14
_exptl_crystal_size_min 0.12
_refine_diff_density_max 1.523
_refine_diff_density_min -2.552
_refine_diff_density_rms 0.140
_refine_ls_extinction_method none
_refine_ls_goodness_of_fit_ref 1.054
_refine_ls_hydrogen_treatment constr
_refine_ls_matrix_type full
_refine_ls_number_parameters 940
_refine_ls_number_reflns 28710
_refine_ls_number_restraints 0
_refine_ls_restrained_S_all 1.054
_refine_ls_R_factor_all 0.0791
_refine_ls_R_factor_gt 0.0476
_refine_ls_shift/su_max 0.004
_refine_ls_shift/su_mean 0.000
_refine_ls_structure_factor_coef Fsqd
_refine_ls_weighting_details 'w=1/[\s^2^(Fo^2^)+(0.0620P)^2^+55.9687P] where P=(Fo^2^+2Fc^2^)/3'
_refine_ls_weighting_scheme calc
_refine_ls_wR_factor_gt 0.1235
_refine_ls_wR_factor_ref 0.1368
_reflns_Friedel_coverage 0.000
_reflns_number_gt 19110
_reflns_number_total 28710
_reflns_threshold_expression 'I > 2\s(I)'
_cod_data_source_file d1sc03709a2.cif
_cod_data_source_block Th-SINAP-201_sq
_cod_database_code 1565059
_shelx_shelxl_version_number 2014/7
_shelx_space_group_comment
;
The symmetry employed for this shelxl refinement is uniquely defined
by the following loop, which should always be used as a source of
symmetry information in preference to the above space-group names.
They are only intended as comments.
;
_shelx_estimated_absorpt_t_max 0.665
_shelx_estimated_absorpt_t_min 0.588
_olex2_refinement_description
;
1. Fixed Uiso
 At 1.2 times of:
  All C(H) groups
2.a Aromatic/amide H refined with riding coordinates:
 C79(H79), C76(H76), C74(H74), C68(H68), C77(H77), C73(H73), C71(H71),
 C70(H70), C58(H58), C32(H32), C67(H67), C31(H31), C37(H37), C35(H35), C57(H57),
  C61(H61), C24(H24), C55(H55), C13(H13), C12(H12), C7(H7), C38(H38), C9(H9),
 C22(H22), C60(H60), C54(H54), C28(H28), C10(H10), C3(H3), C34(H34), C25(H25),
 C6(H6), C29(H29), C63(H63), C16(H16), C15(H15), C21(H21), C49(H49), C46(H46),
 C45(H45), C64(H64), C51(H51), C4(H4), C19(H19), C48(H48), C18(H18), C42(H42),
 C43(H43), C52(H52)
;
_olex2_submission_special_instructions 'No special instructions were received'

loop_
_space_group_symop_operation_xyz
'x, y, z'
'-x, y, -z'
'x+1/2, y+1/2, z'
'-x+1/2, y+1/2, -z'
'-x, -y, -z'
'x, -y, z'
'-x+1/2, -y+1/2, -z'
'x+1/2, -y+1/2, z'

loop_
_atom_site_label
_atom_site_type_symbol
_atom_site_fract_x
_atom_site_fract_y
_atom_site_fract_z
_atom_site_U_iso_or_equiv
_atom_site_adp_type
_atom_site_occupancy
_atom_site_site_symmetry_order
_atom_site_calc_flag
_atom_site_refinement_flags_posn
_atom_site_refinement_flags_adp
_atom_site_refinement_flags_occupancy
_atom_site_disorder_assembly
_atom_site_disorder_group
Th1 Th 0.33978(2) 0.5000 0.42087(2) 0.02951(8) Uani 1 2 d S T P . .
Th2 Th 0.24819(2) 0.42052(2) 0.31697(2) 0.03364(7) Uani 1 1 d . . . . .
Th3 Th 0.28903(2) 0.42317(2) 0.48940(2) 0.03330(7) Uani 1 1 d . . . . .
Th4 Th 0.19516(2) 0.5000 0.38699(2) 0.03535(9) Uani 1 2 d S T P . .
O18 O 0.25547(14) 0.5000 0.4694(2) 0.0348(13) Uani 1 2 d S T P . .
O19 O 0.28076(14) 0.5000 0.3145(2) 0.0340(13) Uani 1 2 d S T P . .
O20 O 0.21572(15) 0.5000 0.3131(2) 0.0376(14) Uani 1 2 d S T P . .
O2 O 0.38072(11) 0.43576(19) 0.49302(18) 0.0488(12) Uani 1 1 d . . . . .
O17 O 0.22949(11) 0.41821(16) 0.39319(17) 0.0369(10) Uani 1 1 d . . . . .
O12 O 0.34908(12) 0.44010(19) 1.35711(18) 0.0501(12) Uani 1 1 d . . . . .
O13 O 0.28039(14) 0.33231(18) 0.4528(2) 0.0561(13) Uani 1 1 d . . . . .
O5 O 0.72683(13) 0.14439(18) 1.22968(18) 0.0480(11) Uani 1 1 d . . . . .
O1 O 0.35229(11) 0.38966(19) 0.53035(19) 0.0515(12) Uani 1 1 d . . . . .
O14 O 0.25870(14) 0.33163(19) 0.3540(2) 0.0588(13) Uani 1 1 d . . . . .
O7 O 0.31889(13) 0.4398(2) 0.59817(19) 0.0569(13) Uani 1 1 d . . . . .
O6 O 0.72363(13) 0.06163(19) 1.20752(19) 0.0535(12) Uani 1 1 d . . . . .
O22 O 0.12853(18) 0.5000 0.3702(3) 0.077(3) Uani 1 2 d S T P . .
O3 O 0.68888(12) 0.0588(2) 0.4548(2) 0.0586(14) Uani 1 1 d . . . . .
O4 O 0.74152(12) 0.1022(2) 0.51222(19) 0.0548(13) Uani 1 1 d . . . . .
O8 O 0.30989(18) 0.3564(3) 0.5794(2) 0.0837(18) Uani 1 1 d . . . . .
C1 C 0.3817(2) 0.4035(3) 0.5293(3) 0.0509(19) Uani 1 1 d . . . . .
O11 O 0.29856(12) 0.39386(19) 1.30006(19) 0.0507(12) Uani 1 1 d . . . . .
C79 C 0.2682(2) 0.3108(4) 0.4028(4) 0.075(3) Uani 1 1 d . . . . .
H79 H 0.2661 0.2742 0.4023 0.090 Uiso 1 1 calc R . . . .
C2 C 0.41552(16) 0.3739(3) 0.5673(3) 0.0472(17) Uani 1 1 d . . . . .
C75 C 0.34342(17) 0.3995(3) 1.2711(3) 0.0411(15) Uani 1 1 d . . . . .
C76 C 0.32451(19) 0.3667(3) 1.2237(3) 0.0496(17) Uani 1 1 d . . . . .
H76 H 0.3024 0.3505 1.2173 0.060 Uiso 1 1 calc R . . . .
C72 C 0.36938(18) 0.3800(3) 1.1939(3) 0.0460(17) Uani 1 1 d . . . . .
C65 C 0.65533(17) 0.0938(3) 1.2730(3) 0.0514(18) Uani 1 1 d . . . . .
C39 C 0.71894(19) 0.1093(3) 1.1919(3) 0.0481(17) Uani 1 1 d . . . . .
C74 C 0.37577(18) 0.4228(3) 1.2809(3) 0.0483(17) Uani 1 1 d . . . . .
H74 H 0.3890 0.4453 1.3141 0.058 Uiso 1 1 calc R . . . .
N2 N 0.42729(15) 0.3102(3) 1.0493(2) 0.064(2) Uani 1 1 d . . . . .
C26 C 0.7096(2) 0.0872(3) 0.4991(3) 0.060(2) Uani 1 1 d . . . . .
C62 C 0.61949(17) 0.1215(3) 1.2344(3) 0.0521(19) Uani 1 1 d . . . . .
C68 C 0.42271(17) 0.3598(3) 1.1784(3) 0.0452(16) Uani 1 1 d . . . . .
H68 H 0.4392 0.3654 1.2198 0.054 Uiso 1 1 calc R . . . .
C77 C 0.33729(17) 0.3567(3) 1.1849(3) 0.0481(17) Uani 1 1 d . . . . .
H77 H 0.3240 0.3339 1.1521 0.058 Uiso 1 1 calc R . . . .
C73 C 0.38894(17) 0.4135(3) 1.2422(3) 0.0458(16) Uani 1 1 d . . . . .
H73 H 0.4110 0.4297 1.2487 0.055 Uiso 1 1 calc R . . . .
C71 C 0.37579(17) 0.3419(3) 1.0586(3) 0.0455(17) Uani 1 1 d . . . . .
H71 H 0.3597 0.3375 1.0168 0.055 Uiso 1 1 calc R . . . .
C69 C 0.38459(17) 0.3673(3) 1.1541(3) 0.0420(15) Uani 1 1 d . . . . .
C70 C 0.36155(18) 0.3583(3) 1.0942(3) 0.0474(17) Uani 1 1 d . . . . .
H70 H 0.3356 0.3633 1.0767 0.057 Uiso 1 1 calc R . . . .
C36 C 0.70454(19) 0.1228(3) 1.1285(3) 0.0489(17) Uani 1 1 d . . . . .
C66 C 0.41330(17) 0.3321(3) 1.0843(3) 0.0444(17) Uani 1 1 d . . . . .
C58 C 0.46269(17) 0.2424(3) 1.1196(3) 0.057(2) Uani 1 1 d . . . . .
H58 H 0.4447 0.2415 1.1315 0.068 Uiso 1 1 calc R . . . .
C32 C 0.62736(18) 0.2238(3) 0.8635(3) 0.055(2) Uani 1 1 d . . . . .
H32 H 0.6142 0.2554 0.8493 0.066 Uiso 1 1 calc R . . . .
C67 C 0.43629(18) 0.3445(3) 1.1434(3) 0.0496(18) Uani 1 1 d . . . . .
H67 H 0.4623 0.3424 1.1603 0.060 Uiso 1 1 calc R . . . .
C31 C 0.64250(18) 0.2088(3) 0.9230(3) 0.0512(18) Uani 1 1 d . . . . .
H31 H 0.6392 0.2306 0.9492 0.061 Uiso 1 1 calc R . . . .
C23 C 0.69494(19) 0.1054(3) 0.5377(3) 0.056(2) Uani 1 1 d . . . . .
N1 N 0.61605(19) 0.2045(3) 0.7644(2) 0.095(3) Uani 1 1 d . . . . .
C8 C 0.51703(17) 0.2913(3) 0.6741(3) 0.0456(16) Uani 1 1 d . . . . .
C53 C 0.45747(18) 0.2758(3) 1.0751(3) 0.060(2) Uani 1 1 d . . . . .
C59 C 0.55399(19) 0.1790(3) 1.1658(3) 0.060(2) Uani 1 1 d . . . . .
C50 C 0.4114(2) 0.3254(4) 0.9881(3) 0.079(3) Uani 1 1 d . . . . .
C37 C 0.7000(2) 0.1736(3) 1.1110(3) 0.068(2) Uani 1 1 d . . . . .
H37 H 0.7060 0.1999 1.1400 0.082 Uiso 1 1 calc R . . . .
C35 C 0.6954(3) 0.0845(3) 1.0860(3) 0.078(3) Uani 1 1 d . . . . .
H35 H 0.6983 0.0492 1.0976 0.093 Uiso 1 1 calc R . . . .
C40 C 0.3199(2) 0.3936(5) 0.6158(4) 0.084(3) Uani 1 1 d . . . . .
C11 C 0.5835(2) 0.2355(4) 0.7357(3) 0.074(3) Uani 1 1 d . . . . .
C30 C 0.6620(2) 0.1636(3) 0.9452(3) 0.065(2) Uani 1 1 d . . . . .
C57 C 0.49285(17) 0.2103(3) 1.1477(3) 0.0540(19) Uani 1 1 d . . . . .
H57 H 0.4952 0.1876 1.1781 0.065 Uiso 1 1 calc R . . . .
C61 C 0.61643(19) 0.1579(3) 1.1946(4) 0.069(2) Uani 1 1 d . . . . .
H61 H 0.6371 0.1644 1.1901 0.083 Uiso 1 1 calc R . . . .
C33 C 0.6770(2) 0.1491(3) 1.0087(3) 0.059(2) Uani 1 1 d . . . . .
C56 C 0.51985(18) 0.2106(3) 1.1324(3) 0.063(2) Uani 1 1 d . . . . .
C24 C 0.7161(2) 0.1384(4) 0.5852(3) 0.075(3) Uani 1 1 d . . . . .
H24 H 0.7395 0.1500 0.5923 0.090 Uiso 1 1 calc R . . . .
C5 C 0.48261(17) 0.3211(3) 0.6389(3) 0.0495(17) Uani 1 1 d . . . . .
C27 C 0.6322(2) 0.1905(4) 0.8249(3) 0.078(3) Uani 1 1 d . . . . .
C55 C 0.5137(2) 0.2423(4) 1.0857(4) 0.100(4) Uani 1 1 d . . . . .
H55 H 0.5312 0.2423 1.0728 0.121 Uiso 1 1 calc R . . . .
C13 C 0.5206(2) 0.2501(3) 0.7099(3) 0.062(2) Uani 1 1 d . . . . .
H13 H 0.5002 0.2410 0.7143 0.074 Uiso 1 1 calc R . . . .
C12 C 0.5528(2) 0.2210(3) 0.7400(3) 0.067(2) Uani 1 1 d . . . . .
H12 H 0.5540 0.1919 0.7632 0.081 Uiso 1 1 calc R . . . .
C7 C 0.4183(2) 0.3396(4) 0.6086(4) 0.089(3) Uani 1 1 d . . . . .
H7 H 0.3975 0.3327 0.6127 0.107 Uiso 1 1 calc R . . . .
C38 C 0.6869(2) 0.1877(3) 1.0519(3) 0.070(2) Uani 1 1 d . . . . .
H38 H 0.6847 0.2232 1.0410 0.084 Uiso 1 1 calc R . . . .
C9 C 0.54875(18) 0.3055(3) 0.6716(3) 0.057(2) Uani 1 1 d . . . . .
H9 H 0.5476 0.3344 0.6482 0.069 Uiso 1 1 calc R . . . .
C22 C 0.6620(2) 0.0883(4) 0.5284(4) 0.092(3) Uani 1 1 d . . . . .
H22 H 0.6474 0.0657 0.4959 0.110 Uiso 1 1 calc R . . . .
C60 C 0.5843(2) 0.1859(4) 1.1602(4) 0.079(3) Uani 1 1 d . . . . .
H60 H 0.5832 0.2104 1.1322 0.095 Uiso 1 1 calc R . . . .
C20 C 0.6698(3) 0.1366(4) 0.6133(3) 0.083(3) Uani 1 1 d . . . . .
C14 C 0.6308(2) 0.1872(4) 0.7288(3) 0.088(3) Uani 1 1 d . . . . .
C41 C 0.3353(3) 0.3826(4) 0.6831(5) 0.085(3) Uani 1 1 d . . . . .
C54 C 0.4829(2) 0.2743(4) 1.0568(3) 0.083(3) Uani 1 1 d . . . . .
H54 H 0.4794 0.2952 1.0243 0.099 Uiso 1 1 calc R . . . .
C28 C 0.6528(3) 0.1478(4) 0.8477(3) 0.109(4) Uani 1 1 d . . . . .
H28 H 0.6572 0.1263 0.8223 0.131 Uiso 1 1 calc R . . . .
C17 C 0.6556(2) 0.1533(4) 0.6534(3) 0.087(3) Uani 1 1 d . . . . .
C10 C 0.58120(19) 0.2781(3) 0.7026(3) 0.062(2) Uani 1 1 d . . . . .
H10 H 0.6023 0.2888 0.7010 0.075 Uiso 1 1 calc R . . . .
C3 C 0.4455(2) 0.3818(5) 0.5609(5) 0.133(5) Uani 1 1 d . . . . .
H3 H 0.4443 0.4070 0.5334 0.160 Uiso 1 1 calc R . . . .
C34 C 0.6820(3) 0.0974(3) 1.0262(3) 0.078(3) Uani 1 1 d . . . . .
H34 H 0.6762 0.0708 0.9975 0.093 Uiso 1 1 calc R . . . .
C25 C 0.7037(3) 0.1544(4) 0.6220(4) 0.078(3) Uani 1 1 d . . . . .
H25 H 0.7181 0.1778 0.6536 0.093 Uiso 1 1 calc R . . . .
C6 C 0.4522(2) 0.3142(4) 0.6456(5) 0.101(4) Uani 1 1 d . . . . .
H6 H 0.4543 0.2917 0.6760 0.121 Uiso 1 1 calc R . . . .
C29 C 0.6682(3) 0.1335(4) 0.9084(3) 0.095(4) Uani 1 1 d . . . . .
H29 H 0.6828 0.1031 0.9233 0.114 Uiso 1 1 calc R . . . .
C63 C 0.5884(3) 0.1106(5) 1.2368(5) 0.126(5) Uani 1 1 d . . . . .
H63 H 0.5894 0.0836 1.2623 0.152 Uiso 1 1 calc R . . . .
C16 C 0.6193(3) 0.1509(4) 0.6354(4) 0.094(3) Uani 1 1 d . . . . .
H16 H 0.6020 0.1386 0.5965 0.113 Uiso 1 1 calc R . . . .
C47 C 0.3808(3) 0.3475(6) 0.8673(4) 0.128(6) Uani 1 1 d . . . . .
C15 C 0.6070(3) 0.1662(4) 0.6738(4) 0.101(4) Uani 1 1 d . . . . .
H15 H 0.5817 0.1620 0.6616 0.122 Uiso 1 1 calc R . . . .
C21 C 0.6492(3) 0.1037(5) 0.5668(4) 0.110(4) Uani 1 1 d . . . . .
H21 H 0.6262 0.0912 0.5602 0.132 Uiso 1 1 calc R . . . .
C44 C 0.3637(4) 0.3605(7) 0.8017(5) 0.147(6) Uani 1 1 d . . . . .
C49 C 0.3957(3) 0.2875(5) 0.9440(4) 0.130(5) Uani 1 1 d . . . . .
H49 H 0.3960 0.2529 0.9564 0.156 Uiso 1 1 calc R . . . .
C46 C 0.3513(4) 0.4208(6) 0.7176(5) 0.175(8) Uani 1 1 d . . . . .
H46 H 0.3551 0.4540 0.7060 0.210 Uiso 1 1 calc R . . . .
C45 C 0.3634(5) 0.4034(6) 0.7813(5) 0.180(8) Uani 1 1 d . . . . .
H45 H 0.3721 0.4306 0.8099 0.216 Uiso 1 1 calc R . . . .
C64 C 0.5552(3) 0.1379(5) 1.2031(5) 0.126(5) Uani 1 1 d . . . . .
H64 H 0.5339 0.1291 1.2050 0.152 Uiso 1 1 calc R . . . .
C51 C 0.4120(3) 0.3765(5) 0.9731(4) 0.121(5) Uani 1 1 d . . . . .
H51 H 0.4220 0.4021 1.0036 0.146 Uiso 1 1 calc R . . . .
C4 C 0.4776(2) 0.3533(5) 0.5939(5) 0.134(6) Uani 1 1 d . . . . .
H4 H 0.4967 0.3563 0.5849 0.161 Uiso 1 1 calc R . . . .
C19 C 0.6665(3) 0.1889(6) 0.7467(4) 0.155(7) Uani 1 1 d . . . . .
H19 H 0.6835 0.2024 0.7851 0.186 Uiso 1 1 calc R . . . .
C48 C 0.3800(4) 0.2968(6) 0.8841(4) 0.169(8) Uani 1 1 d . . . . .
H48 H 0.3690 0.2698 0.8554 0.203 Uiso 1 1 calc R . . . .
C18 C 0.6793(3) 0.1717(6) 0.7108(4) 0.160(7) Uani 1 1 d . . . . .
H18 H 0.7051 0.1724 0.7257 0.192 Uiso 1 1 calc R . . . .
C42 C 0.3301(5) 0.3321(6) 0.6950(5) 0.184(7) Uani 1 1 d . . . . .
H42 H 0.3165 0.3071 0.6649 0.221 Uiso 1 1 calc R . . . .
C43 C 0.3482(6) 0.3214(6) 0.7599(6) 0.233(11) Uani 1 1 d . . . . .
H43 H 0.3490 0.2869 0.7730 0.279 Uiso 1 1 calc R . . . .
O16 O 0.29696(10) 0.43846(16) 0.40928(15) 0.0337(9) Uani 1 1 d . . . . .
C52 C 0.3981(4) 0.3910(7) 0.9143(5) 0.174(7) Uani 1 1 d . . . . .
H52 H 0.3991 0.4258 0.9034 0.209 Uiso 1 1 calc R . . . .
O15 O 0.32893(14) 0.5000 0.5089(2) 0.0321(12) Uani 1 2 d S T P . .
O9 O 0.65336(11) 0.0586(2) 1.3066(2) 0.0571(13) Uani 1 1 d . . . . .
O10 O 0.68179(12) 0.1025(2) 1.2667(2) 0.0542(13) Uani 1 1 d . . . . .
O21 O 0.40962(18) 0.5000 0.4421(3) 0.081(3) Uani 1 2 d S T P . .
C78 C 0.32928(19) 0.4121(3) 1.3119(3) 0.0481(17) Uani 1 1 d . . . . .

loop_
_atom_site_aniso_label
_atom_site_aniso_U_11
_atom_site_aniso_U_22
_atom_site_aniso_U_33
_atom_site_aniso_U_23
_atom_site_aniso_U_13
_atom_site_aniso_U_12
Th1 0.02126(14) 0.0531(2) 0.01758(14) 0.000 0.01236(11) 0.000
Th2 0.02992(11) 0.05255(16) 0.01971(11) -0.00790(9) 0.01359(9) -0.00585(9)
Th3 0.02912(11) 0.05242(16) 0.01934(11) 0.00549(9) 0.01309(9) -0.00087(9)
Th4 0.02228(14) 0.0657(2) 0.02211(15) 0.000 0.01428(12) 0.000
O18 0.028(3) 0.045(4) 0.030(3) 0.000 0.014(2) 0.000
O19 0.025(3) 0.054(4) 0.022(3) 0.000 0.011(2) 0.000
O20 0.042(3) 0.045(4) 0.042(3) 0.000 0.033(3) 0.000
O2 0.036(2) 0.077(3) 0.031(2) 0.011(2) 0.016(2) 0.023(2)
O17 0.033(2) 0.057(3) 0.025(2) 0.0030(18) 0.0176(18) 0.0006(19)
O12 0.042(2) 0.084(4) 0.032(2) -0.011(2) 0.024(2) 0.013(2)
O13 0.078(3) 0.039(3) 0.048(3) 0.002(2) 0.030(3) -0.003(2)
O5 0.062(3) 0.053(3) 0.026(2) 0.011(2) 0.021(2) 0.002(2)
O1 0.032(2) 0.073(4) 0.040(3) 0.012(2) 0.011(2) 0.009(2)
O14 0.073(3) 0.055(3) 0.040(3) -0.004(2) 0.023(3) 0.000(3)
O7 0.063(3) 0.076(4) 0.028(2) 0.011(2) 0.021(2) -0.006(3)
O6 0.062(3) 0.065(3) 0.031(2) 0.008(2) 0.022(2) 0.004(3)
O22 0.039(4) 0.153(8) 0.052(4) 0.000 0.033(4) 0.000
O3 0.042(3) 0.105(4) 0.043(3) -0.002(3) 0.032(2) 0.020(3)
O4 0.046(3) 0.088(4) 0.042(3) -0.016(2) 0.030(2) 0.007(3)
O8 0.104(5) 0.098(5) 0.046(3) 0.015(3) 0.036(3) 0.004(4)
C1 0.063(4) 0.062(5) 0.032(3) 0.027(3) 0.028(3) 0.049(4)
O11 0.049(3) 0.072(3) 0.045(3) -0.013(2) 0.035(2) 0.008(2)
C79 0.094(7) 0.053(5) 0.071(6) -0.013(5) 0.038(5) -0.011(5)
C2 0.028(3) 0.073(5) 0.037(4) 0.017(3) 0.013(3) 0.021(3)
C75 0.042(3) 0.063(4) 0.029(3) 0.000(3) 0.025(3) 0.017(3)
C76 0.053(4) 0.068(5) 0.039(4) -0.010(3) 0.031(3) 0.003(3)
C72 0.046(4) 0.073(5) 0.028(3) -0.010(3) 0.026(3) 0.006(3)
C65 0.029(3) 0.077(5) 0.037(4) -0.011(3) 0.009(3) -0.007(3)
C39 0.059(4) 0.055(5) 0.025(3) 0.017(3) 0.018(3) 0.009(3)
C74 0.046(4) 0.070(5) 0.040(4) -0.014(3) 0.030(3) 0.002(3)
N2 0.051(3) 0.123(6) 0.025(3) 0.022(3) 0.025(3) 0.052(4)
C26 0.055(5) 0.103(7) 0.035(4) -0.003(4) 0.032(4) 0.022(4)
C62 0.033(3) 0.089(6) 0.035(4) 0.015(3) 0.018(3) 0.020(3)
C68 0.048(4) 0.069(5) 0.030(3) 0.007(3) 0.027(3) 0.009(3)
C77 0.041(4) 0.073(5) 0.041(4) -0.015(3) 0.029(3) -0.005(3)
C73 0.038(3) 0.063(5) 0.041(4) -0.014(3) 0.024(3) -0.004(3)
C71 0.046(4) 0.070(5) 0.027(3) 0.003(3) 0.023(3) 0.026(3)
C69 0.046(4) 0.058(4) 0.035(3) 0.002(3) 0.030(3) 0.009(3)
C70 0.049(4) 0.065(5) 0.032(3) -0.004(3) 0.024(3) 0.017(3)
C36 0.063(4) 0.056(5) 0.022(3) 0.009(3) 0.018(3) 0.012(3)
C66 0.041(3) 0.074(5) 0.027(3) 0.012(3) 0.024(3) 0.026(3)
C58 0.032(3) 0.103(6) 0.038(4) 0.015(4) 0.020(3) 0.026(4)
C32 0.051(4) 0.091(6) 0.030(3) 0.018(3) 0.027(3) 0.031(4)
C67 0.042(4) 0.086(5) 0.028(3) 0.008(3) 0.023(3) 0.017(3)
C31 0.051(4) 0.082(5) 0.024(3) 0.010(3) 0.021(3) 0.019(4)
C23 0.049(4) 0.096(6) 0.034(4) 0.004(4) 0.030(3) 0.033(4)
N1 0.092(5) 0.180(8) 0.028(3) 0.042(4) 0.041(3) 0.103(5)
C8 0.039(3) 0.062(5) 0.032(3) 0.006(3) 0.016(3) 0.018(3)
C53 0.042(4) 0.116(7) 0.021(3) 0.018(4) 0.016(3) 0.038(4)
C59 0.044(4) 0.102(6) 0.040(4) 0.017(4) 0.025(3) 0.032(4)
C50 0.070(5) 0.150(9) 0.024(4) 0.026(5) 0.029(4) 0.072(6)
C37 0.097(6) 0.073(6) 0.033(4) 0.007(4) 0.032(4) 0.010(5)
C35 0.114(7) 0.070(6) 0.035(4) 0.026(4) 0.027(5) 0.025(5)
C40 0.068(6) 0.124(10) 0.047(5) -0.011(6) 0.020(5) 0.002(6)
C11 0.070(5) 0.142(8) 0.022(3) 0.020(4) 0.031(4) 0.066(5)
C30 0.062(5) 0.113(7) 0.025(3) 0.026(4) 0.025(3) 0.046(5)
C57 0.039(4) 0.086(6) 0.043(4) 0.015(4) 0.025(3) 0.021(4)
C61 0.041(4) 0.092(6) 0.081(6) 0.031(5) 0.035(4) 0.019(4)
C33 0.071(5) 0.077(6) 0.028(4) 0.025(3) 0.024(4) 0.030(4)
C56 0.038(4) 0.130(7) 0.025(3) 0.029(4) 0.020(3) 0.045(4)
C24 0.081(6) 0.115(8) 0.047(5) -0.011(5) 0.046(4) 0.019(5)
C5 0.030(3) 0.073(5) 0.039(4) 0.014(3) 0.013(3) 0.019(3)
C27 0.064(5) 0.153(8) 0.026(3) 0.036(4) 0.028(4) 0.074(5)
C55 0.075(6) 0.190(11) 0.066(5) 0.080(6) 0.057(5) 0.091(7)
C13 0.050(4) 0.090(6) 0.044(4) 0.024(4) 0.024(4) 0.031(4)
C12 0.069(5) 0.097(7) 0.040(4) 0.028(4) 0.030(4) 0.049(5)
C7 0.047(5) 0.101(7) 0.117(8) 0.071(6) 0.040(5) 0.027(5)
C38 0.109(7) 0.059(5) 0.030(4) 0.021(3) 0.028(4) 0.016(5)
C9 0.043(4) 0.091(6) 0.036(4) 0.017(4) 0.018(3) 0.028(4)
C22 0.062(5) 0.175(11) 0.050(5) -0.025(6) 0.038(5) 0.009(6)
C60 0.053(5) 0.110(7) 0.087(6) 0.049(5) 0.044(5) 0.040(5)
C20 0.084(6) 0.135(9) 0.037(4) 0.006(5) 0.036(4) 0.057(6)
C14 0.092(6) 0.159(9) 0.024(4) 0.039(4) 0.037(4) 0.094(6)
C41 0.099(7) 0.080(7) 0.100(8) 0.044(6) 0.068(7) 0.021(6)
C54 0.080(6) 0.140(8) 0.050(5) 0.060(5) 0.049(4) 0.078(6)
C28 0.141(9) 0.157(10) 0.030(4) 0.032(5) 0.045(5) 0.109(8)
C17 0.078(6) 0.154(9) 0.038(4) 0.019(5) 0.036(4) 0.071(6)
C10 0.046(4) 0.106(7) 0.038(4) 0.015(4) 0.023(3) 0.027(4)
C3 0.062(6) 0.202(13) 0.146(10) 0.133(10) 0.062(7) 0.076(7)
C34 0.123(8) 0.064(6) 0.026(4) 0.009(3) 0.024(4) 0.030(5)
C25 0.094(7) 0.098(7) 0.059(5) -0.014(5) 0.053(5) 0.017(5)
C6 0.043(5) 0.122(9) 0.130(9) 0.077(7) 0.040(5) 0.021(5)
C29 0.112(7) 0.133(9) 0.036(4) 0.029(5) 0.034(5) 0.084(7)
C63 0.082(6) 0.208(13) 0.125(9) 0.126(9) 0.079(7) 0.088(8)
C16 0.089(7) 0.160(10) 0.054(5) 0.000(5) 0.051(5) 0.043(6)
C47 0.120(9) 0.239(16) 0.043(6) 0.051(8) 0.055(6) 0.109(10)
C15 0.086(7) 0.177(11) 0.070(6) 0.013(6) 0.061(6) 0.056(7)
C21 0.066(6) 0.224(13) 0.059(6) -0.017(7) 0.045(5) 0.031(7)
C44 0.160(12) 0.251(17) 0.049(6) 0.054(9) 0.068(7) 0.118(12)
C49 0.171(11) 0.170(11) 0.034(5) 0.025(6) 0.040(6) 0.122(9)
C46 0.202(16) 0.135(13) 0.071(8) -0.022(8) -0.015(9) 0.088(11)
C45 0.28(2) 0.210(16) 0.078(8) 0.099(10) 0.116(11) 0.154(15)
C64 0.077(6) 0.210(13) 0.129(9) 0.119(9) 0.079(7) 0.091(8)
C51 0.126(9) 0.194(14) 0.037(5) 0.047(7) 0.036(6) 0.037(9)
C4 0.051(5) 0.201(13) 0.157(10) 0.141(10) 0.059(6) 0.064(7)
C19 0.069(6) 0.36(2) 0.029(4) 0.003(7) 0.021(4) 0.108(9)
C48 0.219(15) 0.244(17) 0.035(5) 0.037(8) 0.058(8) 0.158(14)
C18 0.069(6) 0.37(2) 0.037(5) -0.017(8) 0.023(5) 0.080(9)
C42 0.32(2) 0.133(13) 0.075(8) 0.047(8) 0.086(11) 0.024(13)
C43 0.48(3) 0.124(13) 0.065(8) -0.001(8) 0.115(14) -0.004(16)
O16 0.035(2) 0.053(3) 0.0156(18) -0.0002(17) 0.0145(17) -0.0075(18)
C52 0.213(16) 0.248(18) 0.066(8) 0.092(10) 0.074(10) 0.069(14)
O15 0.032(3) 0.049(4) 0.024(3) 0.000 0.020(2) 0.000
O9 0.025(2) 0.101(4) 0.040(3) 0.019(3) 0.013(2) 0.022(2)
O10 0.034(2) 0.081(4) 0.044(3) 0.023(2) 0.018(2) 0.019(2)
O21 0.036(4) 0.149(8) 0.046(4) 0.000 0.013(3) 0.000
C78 0.051(4) 0.069(5) 0.031(3) -0.002(3) 0.025(3) 0.018(4)

loop_
_atom_type_symbol
_atom_type_description
_atom_type_scat_dispersion_real
_atom_type_scat_dispersion_imag
_atom_type_scat_source
C C 0.0033 0.0016 'International Tables Vol C Tables 4.2.6.8 and 6.1.1.4'
H H 0.0000 0.0000 'International Tables Vol C Tables 4.2.6.8 and 6.1.1.4'
N N 0.0061 0.0033 'International Tables Vol C Tables 4.2.6.8 and 6.1.1.4'
O O 0.0106 0.0060 'International Tables Vol C Tables 4.2.6.8 and 6.1.1.4'
Th Th -7.2400 8.8979 'International Tables Vol C Tables 4.2.6.8 and 6.1.1.4'

loop_
_geom_angle_atom_site_label_1
_geom_angle_atom_site_label_2
_geom_angle_atom_site_label_3
_geom_angle
_geom_angle_site_symmetry_1
_geom_angle_site_symmetry_3
_geom_angle_publ_flag
Th3 Th1 Th2 59.137(6) . . ?
Th3 Th1 Th2 90.513(8) 6_565 . ?
Th3 Th1 Th3 60.459(8) 6_565 . ?
O19 Th1 Th2 37.86(6) . . ?
O19 Th1 Th3 92.30(9) . . ?
O19 Th1 Th3 92.30(9) . 6_565 ?
O19 Th1 O21 124.22(19) . . ?
O2 Th1 Th2 103.27(12) . . ?
O2 Th1 Th2 159.36(10) 6_565 . ?
O2 Th1 Th3 68.92(10) 6_565 6_565 ?
O2 Th1 Th3 109.04(10) . 6_565 ?
O2 Th1 Th3 68.92(10) . . ?
O2 Th1 Th3 109.04(10) 6_565 . ?
O2 Th1 O19 137.05(11) 6_565 . ?
O2 Th1 O19 137.05(11) . . ?
O2 Th1 O2 85.9(2) . 6_565 ?
O2 Th1 O12 131.32(15) 6_565 1_554 ?
O2 Th1 O12 78.28(15) 6_565 6_564 ?
O2 Th1 O12 131.32(15) . 6_564 ?
O2 Th1 O12 78.28(15) . 1_554 ?
O2 Th1 O15 71.82(12) 6_565 . ?
O2 Th1 O15 71.82(12) . . ?
O2 Th1 O21 64.93(15) 6_565 . ?
O2 Th1 O21 64.93(15) . . ?
O12 Th1 Th2 69.17(10) 1_554 . ?
O12 Th1 Th2 107.55(10) 6_564 . ?
O12 Th1 Th3 107.42(12) 6_564 6_565 ?
O12 Th1 Th3 159.64(10) 6_564 . ?
O12 Th1 Th3 107.42(12) 1_554 . ?
O12 Th1 Th3 159.64(10) 1_554 6_565 ?
O12 Th1 O19 70.96(13) 1_554 . ?
O12 Th1 O19 70.96(13) 6_564 . ?
O12 Th1 O12 78.7(2) 1_554 6_564 ?
O12 Th1 O15 140.65(12) 6_564 . ?
O12 Th1 O15 140.65(12) 1_554 . ?
O12 Th1 O21 66.64(15) 6_564 . ?
O12 Th1 O21 66.64(15) 1_554 . ?
O16 Th1 Th2 81.23(10) 6_565 . ?
O16 Th1 Th2 29.71(8) . . ?
O16 Th1 Th3 80.82(10) 6_565 . ?
O16 Th1 Th3 80.82(9) . 6_565 ?
O16 Th1 Th3 31.23(8) 6_565 6_565 ?
O16 Th1 Th3 31.23(8) . . ?
O16 Th1 O19 66.78(11) . . ?
O16 Th1 O19 66.78(11) 6_565 . ?
O16 Th1 O2 80.03(15) . . ?
O16 Th1 O2 80.04(15) 6_565 6_565 ?
O16 Th1 O2 140.17(13) 6_565 . ?
O16 Th1 O2 140.17(13) . 6_565 ?
O16 Th1 O12 137.25(13) 6_565 1_554 ?
O16 Th1 O12 81.88(15) . 1_554 ?
O16 Th1 O12 137.25(13) . 6_564 ?
O16 Th1 O12 81.88(15) 6_565 6_564 ?
O16 Th1 O16 87.4(2) 6_565 . ?
O16 Th1 O15 68.41(11) 6_565 . ?
O16 Th1 O15 68.41(11) . . ?
O16 Th1 O21 136.30(10) . . ?
O16 Th1 O21 136.30(10) 6_565 . ?
O15 Th1 Th2 93.22(10) . . ?
O15 Th1 Th3 37.71(7) . . ?
O15 Th1 Th3 37.71(6) . 6_565 ?
O15 Th1 O19 116.37(16) . . ?
O15 Th1 O21 119.42(19) . . ?
O21 Th1 Th2 135.70(10) . . ?
O21 Th1 Th3 133.72(11) . 6_565 ?
O21 Th1 Th3 133.72(11) . . ?
Th3 Th2 Th1 60.189(6) . . ?
O19 Th2 Th1 40.05(11) . . ?
O19 Th2 Th3 95.23(11) . . ?
O19 Th2 O5 117.45(15) . 8_454 ?
O19 Th2 O6 74.52(16) . 8_454 ?
O19 Th2 C39 96.41(18) . 8_454 ?
O20 Th2 Th1 85.36(12) . . ?
O20 Th2 Th3 86.60(13) . . ?
O20 Th2 O19 66.86(14) . . ?
O20 Th2 O17 69.78(14) . . ?
O20 Th2 O5 125.03(17) . 8_454 ?
O20 Th2 O14 142.44(16) . . ?
O20 Th2 O6 84.39(17) . 8_454 ?
O20 Th2 O11 137.70(15) . 1_554 ?
O20 Th2 C39 105.5(2) . 8_454 ?
O20 Th2 O10 74.03(16) . 8_454 ?
O17 Th2 Th1 93.46(9) . . ?
O17 Th2 Th3 38.09(9) . . ?
O17 Th2 O19 116.37(14) . . ?
O17 Th2 O5 125.26(14) . 8_454 ?
O17 Th2 O6 142.41(14) . 8_454 ?
O17 Th2 C39 139.21(16) . 8_454 ?
O5 Th2 Th1 135.67(10) 8_454 . ?
O5 Th2 Th3 140.58(10) 8_454 . ?
O5 Th2 C39 25.23(16) 8_454 8_454 ?
O14 Th2 Th1 107.54(12) . . ?
O14 Th2 Th3 71.20(11) . . ?
O14 Th2 O19 142.75(16) . . ?
O14 Th2 O17 74.26(15) . . ?
O14 Th2 O5 69.43(15) . 8_454 ?
O14 Th2 O6 120.26(16) . 8_454 ?
O14 Th2 O11 79.01(17) . 1_554 ?
O14 Th2 C39 94.60(18) . 8_454 ?
O14 Th2 O10 84.86(17) . 8_454 ?
O6 Th2 Th1 111.68(11) 8_454 . ?
O6 Th2 Th3 168.41(11) 8_454 . ?
O6 Th2 O5 50.97(15) 8_454 8_454 ?
O6 Th2 C39 25.74(17) 8_454 8_454 ?
O11 Th2 Th1 69.18(11) 1_554 . ?
O11 Th2 Th3 107.25(10) 1_554 . ?
O11 Th2 O19 72.11(15) 1_554 . ?
O11 Th2 O17 141.85(14) 1_554 . ?
O11 Th2 O5 66.86(15) 1_554 8_454 ?
O11 Th2 O6 75.15(15) 1_554 8_454 ?
O11 Th2 C39 68.92(17) 1_554 8_454 ?
O11 Th2 O10 132.54(15) 1_554 8_454 ?
C39 Th2 Th1 127.09(14) 8_454 . ?
C39 Th2 Th3 165.80(15) 8_454 . ?
O16 Th2 Th1 30.17(9) . . ?
O16 Th2 Th3 31.83(9) . . ?
O16 Th2 O19 69.40(15) . . ?
O16 Th2 O20 93.15(17) . . ?
O16 Th2 O17 69.00(13) . . ?
O16 Th2 O5 141.44(14) . 8_454 ?
O16 Th2 O14 83.73(15) . . ?
O16 Th2 O6 141.58(14) . 8_454 ?
O16 Th2 O11 81.58(14) . 1_554 ?
O16 Th2 C39 150.16(16) . 8_454 ?
O16 Th2 O10 140.62(13) . 8_454 ?
O10 Th2 Th1 157.67(11) 8_454 . ?
O10 Th2 Th3 109.10(10) 8_454 . ?
O10 Th2 O19 132.18(16) 8_454 . ?
O10 Th2 O17 71.64(14) 8_454 . ?
O10 Th2 O5 65.69(15) 8_454 8_454 ?
O10 Th2 O6 75.34(15) 8_454 8_454 ?
O10 Th2 C39 68.30(17) 8_454 8_454 ?
Th2 Th3 Th1 60.674(6) . . ?
O18 Th3 Th1 82.84(11) . . ?
O18 Th3 Th2 84.13(13) . . ?
O18 Th3 O17 68.65(15) . . ?
O18 Th3 O13 139.76(16) . . ?
O18 Th3 O1 142.32(16) . . ?
O18 Th3 O7 90.18(18) . . ?
O18 Th3 O4 78.88(17) . 8_455 ?
O18 Th3 O8 129.45(19) . . ?
O18 Th3 C40 109.9(2) . . ?
O18 Th3 O15 68.43(14) . . ?
O17 Th3 Th1 93.94(9) . . ?
O17 Th3 Th2 38.11(8) . . ?
O17 Th3 O13 71.95(15) . . ?
O17 Th3 O8 124.19(17) . . ?
O17 Th3 C40 138.9(2) . . ?
O13 Th3 Th1 107.99(11) . . ?
O13 Th3 Th2 69.58(11) . . ?
O13 Th3 O8 69.14(18) . . ?
O13 Th3 C40 94.4(3) . . ?
O1 Th3 Th1 70.09(11) . . ?
O1 Th3 Th2 103.59(10) . . ?
O1 Th3 O17 136.76(14) . . ?
O1 Th3 O13 75.39(17) . . ?
O1 Th3 O7 76.22(16) . . ?
O1 Th3 O8 66.10(17) . . ?
O1 Th3 C40 70.4(2) . . ?
O1 Th3 O15 74.07(15) . . ?
O7 Th3 Th1 110.77(11) . . ?
O7 Th3 Th2 170.21(12) . . ?
O7 Th3 O17 145.44(14) . . ?
O7 Th3 O13 119.32(17) . . ?
O7 Th3 O8 50.40(18) . . ?
O7 Th3 C40 25.2(2) . . ?
O4 Th3 Th1 160.36(11) 8_455 . ?
O4 Th3 Th2 109.94(11) 8_455 . ?
O4 Th3 O17 72.78(13) 8_455 . ?
O4 Th3 O13 82.10(17) 8_455 . ?
O4 Th3 O1 129.46(15) 8_455 . ?
O4 Th3 O7 76.60(16) 8_455 . ?
O4 Th3 O8 63.68(18) 8_455 . ?
O4 Th3 C40 66.9(2) 8_455 . ?
O4 Th3 O15 135.71(16) 8_455 . ?
O8 Th3 Th1 135.31(14) . . ?
O8 Th3 Th2 138.72(14) . . ?
O8 Th3 C40 25.3(2) . . ?
C40 Th3 Th1 127.1(2) . . ?
C40 Th3 Th2 164.0(2) . . ?
O16 Th3 Th1 31.15(9) . . ?
O16 Th3 Th2 31.26(9) . . ?
O16 Th3 O18 90.13(16) . . ?
O16 Th3 O17 68.46(12) . . ?
O16 Th3 O13 82.88(15) . . ?
O16 Th3 O1 80.17(14) . . ?
O16 Th3 O7 141.28(15) . . ?
O16 Th3 O4 141.08(14) . 8_455 ?
O16 Th3 O8 140.24(17) . . ?
O16 Th3 C40 150.1(2) . . ?
O16 Th3 O15 69.69(14) . . ?
O15 Th3 Th1 39.08(10) . . ?
O15 Th3 Th2 95.93(11) . . ?
O15 Th3 O17 118.43(14) . . ?
O15 Th3 O13 141.74(15) . . ?
O15 Th3 O7 74.52(16) . . ?
O15 Th3 O8 117.00(18) . . ?
O15 Th3 C40 96.5(2) . . ?
Th3 Th4 Th2 88.286(8) . 6_565 ?
Th3 Th4 Th2 57.866(6) 6_565 6_565 ?
Th3 Th4 Th3 59.817(9) . 6_565 ?
O18 Th4 Th2 80.02(11) . 6_565 ?
O18 Th4 Th3 31.52(4) . . ?
O18 Th4 Th3 31.52(4) . 6_565 ?
O18 Th4 O20 93.89(18) . . ?
O18 Th4 O17 67.93(10) . . ?
O18 Th4 O17 67.93(10) . 6_565 ?
O18 Th4 O22 136.3(2) . . ?
O18 Th4 O3 78.68(14) . 3_455 ?
O18 Th4 O3 78.68(14) . 8_455 ?
O18 Th4 O9 138.71(13) . 8_454 ?
O18 Th4 O9 138.71(13) . 3_454 ?
O20 Th4 Th2 33.61(5) . 6_565 ?
O20 Th4 Th3 84.31(11) . 6_565 ?
O20 Th4 Th3 84.31(11) . . ?
O20 Th4 O17 68.54(10) . . ?
O20 Th4 O17 68.54(10) . 6_565 ?
O20 Th4 O22 129.8(2) . . ?
O17 Th4 Th2 91.47(8) . 6_565 ?
O17 Th4 Th2 34.94(8) 6_565 6_565 ?
O17 Th4 Th3 92.11(9) . 6_565 ?
O17 Th4 Th3 36.81(9) . . ?
O17 Th4 Th3 36.81(9) 6_565 6_565 ?
O17 Th4 Th3 92.10(9) 6_565 . ?
O17 Th4 O17 114.21(17) . 6_565 ?
O17 Th4 O22 122.86(9) 6_565 . ?
O17 Th4 O22 122.86(9) . . ?
O22 Th4 Th2 135.27(11) . 6_565 ?
O22 Th4 Th3 136.44(11) . . ?
O22 Th4 Th3 136.44(11) . 6_565 ?
O3 Th4 Th2 107.13(12) 3_455 6_565 ?
O3 Th4 Th2 157.04(11) 8_455 6_565 ?
O3 Th4 Th3 105.20(11) 8_455 6_565 ?
O3 Th4 Th3 105.20(11) 3_455 . ?
O3 Th4 Th3 69.01(11) 3_455 6_565 ?
O3 Th4 Th3 69.01(11) 8_455 . ?
O3 Th4 O20 140.31(13) 3_455 . ?
O3 Th4 O20 140.31(13) 8_455 . ?
O3 Th4 O17 138.24(14) 3_455 . ?
O3 Th4 O17 72.61(15) 8_455 . ?
O3 Th4 O17 72.61(15) 3_455 6_565 ?
O3 Th4 O17 138.24(14) 8_455 6_565 ?
O3 Th4 O22 67.53(16) 3_455 . ?
O3 Th4 O22 67.53(16) 8_455 . ?
O3 Th4 O3 76.9(3) 3_455 8_455 ?
O3 Th4 O9 86.43(17) 8_455 8_454 ?
O3 Th4 O9 86.43(17) 3_455 3_454 ?
O3 Th4 O9 134.99(16) 3_455 8_454 ?
O3 Th4 O9 134.99(16) 8_455 3_454 ?
O9 Th4 Th2 104.24(11) 8_454 6_565 ?
O9 Th4 Th2 67.89(10) 3_454 6_565 ?
O9 Th4 Th3 155.84(10) 8_454 6_565 ?
O9 Th4 Th3 107.21(12) 8_454 . ?
O9 Th4 Th3 107.21(12) 3_454 6_565 ?
O9 Th4 Th3 155.84(10) 3_454 . ?
O9 Th4 O20 73.67(14) 3_454 . ?
O9 Th4 O20 73.67(14) 8_454 . ?
O9 Th4 O17 135.31(14) 8_454 6_565 ?
O9 Th4 O17 135.31(14) 3_454 . ?
O9 Th4 O17 70.89(15) 3_454 6_565 ?
O9 Th4 O17 70.89(15) 8_454 . ?
O9 Th4 O22 67.46(15) 3_454 . ?
O9 Th4 O22 67.46(15) 8_454 . ?
O9 Th4 O9 76.4(3) 8_454 3_454 ?
Th3 O18 Th3 116.5(2) 6_565 . ?
Th3 O18 Th4 116.91(13) 6_565 . ?
Th3 O18 Th4 116.90(13) . . ?
Th2 O19 Th1 102.09(13) . . ?
Th2 O19 Th1 102.09(13) 6_565 . ?
Th2 O19 Th2 111.34(19) . 6_565 ?
Th2 O20 Th2 114.7(2) 6_565 . ?
Th2 O20 Th4 112.16(13) 6_565 . ?
Th2 O20 Th4 112.16(13) . . ?
C1 O2 Th1 141.0(4) . . ?
Th2 O17 Th4 109.50(14) . . ?
Th3 O17 Th2 103.80(14) . . ?
Th3 O17 Th4 105.70(14) . . ?
C78 O12 Th1 137.5(4) . 1_556 ?
C79 O13 Th3 135.5(5) . . ?
C39 O5 Th2 93.0(4) . 8_556 ?
C1 O1 Th3 136.2(4) . . ?
C79 O14 Th2 135.2(5) . . ?
C40 O7 Th3 98.8(5) . . ?
C39 O6 Th2 95.2(4) . 8_556 ?
C26 O3 Th4 137.9(4) . 3_545 ?
C26 O4 Th3 137.6(4) . 8 ?
C40 O8 Th3 90.0(6) . . ?
O2 C1 O1 122.5(5) . . ?
O2 C1 C2 120.3(6) . . ?
O1 C1 C2 116.6(6) . . ?
C78 O11 Th2 135.9(4) . 1_556 ?
O13 C79 H79 116.0 . . ?
O14 C79 O13 128.0(8) . . ?
O14 C79 H79 116.0 . . ?
C7 C2 C1 122.6(6) . . ?
C7 C2 C3 118.9(6) . . ?
C3 C2 C1 118.5(6) . . ?
C76 C75 C74 119.9(5) . . ?
C76 C75 C78 121.2(6) . . ?
C74 C75 C78 118.9(6) . . ?
C75 C76 H76 119.7 . . ?
C75 C76 C77 120.6(6) . . ?
C77 C76 H76 119.7 . . ?
C77 C72 C73 119.7(5) . . ?
C77 C72 C69 120.6(6) . . ?
C73 C72 C69 119.6(6) . . ?
O9 C65 C62 113.6(6) . . ?
O10 C65 C62 119.5(7) . . ?
O10 C65 O9 126.6(7) . . ?
O5 C39 Th2 61.7(3) . 8_556 ?
O5 C39 O6 120.8(5) . . ?
O5 C39 C36 119.8(6) . . ?
O6 C39 Th2 59.1(3) . 8_556 ?
O6 C39 C36 119.4(6) . . ?
C36 C39 Th2 178.4(5) . 8_556 ?
C75 C74 H74 119.8 . . ?
C75 C74 C73 120.3(6) . . ?
C73 C74 H74 119.8 . . ?
C66 N2 C50 119.4(5) . . ?
C53 N2 C66 120.6(5) . . ?
C53 N2 C50 120.0(5) . . ?
O3 C26 C23 117.8(7) . . ?
O4 C26 O3 124.4(6) . . ?
O4 C26 C23 117.8(7) . . ?
C61 C62 C65 120.9(6) . . ?
C61 C62 C63 117.2(6) . . ?
C63 C62 C65 121.8(7) . . ?
C69 C68 H68 119.5 . . ?
C67 C68 H68 119.5 . . ?
C67 C68 C69 120.9(6) . . ?
C76 C77 H77 119.9 . . ?
C72 C77 C76 120.1(6) . . ?
C72 C77 H77 119.9 . . ?
C72 C73 C74 119.4(6) . . ?
C72 C73 H73 120.3 . . ?
C74 C73 H73 120.3 . . ?
C70 C71 H71 120.0 . . ?
C66 C71 H71 120.0 . . ?
C66 C71 C70 120.0(6) . . ?
C68 C69 C72 120.6(5) . . ?
C70 C69 C72 121.2(6) . . ?
C70 C69 C68 117.9(5) . . ?
C71 C70 H70 119.6 . . ?
C69 C70 C71 120.8(6) . . ?
C69 C70 H70 119.6 . . ?
C37 C36 C39 120.4(6) . . ?
C37 C36 C35 118.9(6) . . ?
C35 C36 C39 120.7(6) . . ?
C71 C66 N2 120.1(5) . . ?
C67 C66 N2 121.6(5) . . ?
C67 C66 C71 118.3(5) . . ?
C53 C58 H58 118.8 . . ?
C53 C58 C57 122.5(6) . . ?
C57 C58 H58 118.8 . . ?
C31 C32 H32 121.0 . . ?
C31 C32 C27 118.1(6) . . ?
C27 C32 H32 121.0 . . ?
C68 C67 C66 121.6(6) . . ?
C68 C67 H67 119.2 . . ?
C66 C67 H67 119.2 . . ?
C32 C31 H31 118.7 . . ?
C30 C31 C32 122.6(6) . . ?
C30 C31 H31 118.7 . . ?
C24 C23 C26 119.6(7) . . ?
C22 C23 C26 120.8(7) . . ?
C22 C23 C24 119.6(6) . . ?
C11 N1 C14 117.2(5) . . ?
C27 N1 C11 121.1(5) . . ?
C27 N1 C14 121.8(5) . . ?
C13 C8 C5 124.1(6) . . ?
C13 C8 C9 117.0(6) . . ?
C9 C8 C5 118.9(6) . . ?
C58 C53 N2 121.2(6) . . ?
C58 C53 C54 117.4(6) . . ?
C54 C53 N2 121.4(6) . . ?
C60 C59 C56 122.7(7) . . ?
C60 C59 C64 117.4(7) . . ?
C64 C59 C56 119.8(7) . . ?
C49 C50 N2 118.6(9) . . ?
C51 C50 N2 120.8(9) . . ?
C51 C50 C49 120.6(8) . . ?
C36 C37 H37 119.0 . . ?
C36 C37 C38 122.0(7) . . ?
C38 C37 H37 119.0 . . ?
C36 C35 H35 119.7 . . ?
C36 C35 C34 120.7(7) . . ?
C34 C35 H35 119.7 . . ?
O7 C40 Th3 56.0(4) . . ?
O7 C40 C41 119.7(9) . . ?
O8 C40 Th3 64.7(5) . . ?
O8 C40 O7 120.5(8) . . ?
O8 C40 C41 119.7(10) . . ?
C41 C40 Th3 175.3(8) . . ?
C12 C11 N1 119.0(8) . . ?
C10 C11 N1 121.3(7) . . ?
C10 C11 C12 119.6(6) . . ?
C31 C30 C33 120.3(6) . . ?
C29 C30 C31 118.6(6) . . ?
C29 C30 C33 121.1(7) . . ?
C58 C57 H57 119.5 . . ?
C58 C57 C56 121.0(7) . . ?
C56 C57 H57 119.5 . . ?
C62 C61 H61 118.8 . . ?
C62 C61 C60 122.4(7) . . ?
C60 C61 H61 118.8 . . ?
C38 C33 C30 119.9(7) . . ?
C34 C33 C30 120.9(7) . . ?
C34 C33 C38 119.3(6) . . ?
C57 C56 C59 121.3(6) . . ?
C55 C56 C59 122.2(6) . . ?
C55 C56 C57 116.5(6) . . ?
C23 C24 H24 119.7 . . ?
C25 C24 C23 120.6(8) . . ?
C25 C24 H24 119.7 . . ?
C6 C5 C8 121.9(7) . . ?
C4 C5 C8 121.8(6) . . ?
C4 C5 C6 115.9(7) . . ?
N1 C27 C32 118.5(7) . . ?
C28 C27 C32 118.8(6) . . ?
C28 C27 N1 122.7(7) . . ?
C56 C55 H55 118.8 . . ?
C56 C55 C54 122.3(6) . . ?
C54 C55 H55 118.8 . . ?
C8 C13 H13 118.7 . . ?
C8 C13 C12 122.7(7) . . ?
C12 C13 H13 118.7 . . ?
C11 C12 H12 120.6 . . ?
C13 C12 C11 118.9(7) . . ?
C13 C12 H12 120.6 . . ?
C2 C7 H7 120.1 . . ?
C2 C7 C6 119.8(7) . . ?
C6 C7 H7 120.1 . . ?
C37 C38 C33 119.2(7) . . ?
C37 C38 H38 120.4 . . ?
C33 C38 H38 120.4 . . ?
C8 C9 H9 119.5 . . ?
C10 C9 C8 121.0(7) . . ?
C10 C9 H9 119.5 . . ?
C23 C22 H22 119.8 . . ?
C23 C22 C21 120.4(9) . . ?
C21 C22 H22 119.8 . . ?
C59 C60 C61 121.3(7) . . ?
C59 C60 H60 119.3 . . ?
C61 C60 H60 119.3 . . ?
C25 C20 C17 121.6(9) . . ?
C21 C20 C17 119.7(9) . . ?
C21 C20 C25 118.7(7) . . ?
C15 C14 N1 118.5(8) . . ?
C19 C14 N1 123.4(8) . . ?
C19 C14 C15 118.1(7) . . ?
C46 C41 C40 114.9(11) . . ?
C46 C41 C42 131.4(12) . . ?
C42 C41 C40 113.6(11) . . ?
C53 C54 C55 120.2(7) . . ?
C53 C54 H54 119.9 . . ?
C55 C54 H54 119.9 . . ?
C27 C28 H28 119.0 . . ?
C27 C28 C29 122.1(7) . . ?
C29 C28 H28 119.0 . . ?
C16 C17 C20 121.6(8) . . ?
C16 C17 C18 116.8(7) . . ?
C18 C17 C20 121.6(8) . . ?
C11 C10 C9 120.8(7) . . ?
C11 C10 H10 119.6 . . ?
C9 C10 H10 119.6 . . ?
C2 C3 H3 119.7 . . ?
C2 C3 C4 120.7(8) . . ?
C4 C3 H3 119.7 . . ?
C35 C34 H34 120.0 . . ?
C33 C34 C35 120.0(7) . . ?
C33 C34 H34 120.0 . . ?
C24 C25 C20 120.5(8) . . ?
C24 C25 H25 119.7 . . ?
C20 C25 H25 119.7 . . ?
C5 C6 C7 121.9(8) . . ?
C5 C6 H6 119.0 . . ?
C7 C6 H6 119.0 . . ?
C30 C29 C28 119.8(7) . . ?
C30 C29 H29 120.1 . . ?
C28 C29 H29 120.1 . . ?
C62 C63 H63 118.8 . . ?
C62 C63 C64 122.4(8) . . ?
C64 C63 H63 118.8 . . ?
C17 C16 H16 119.9 . . ?
C17 C16 C15 120.2(9) . . ?
C15 C16 H16 119.9 . . ?
C44 C47 C52 119.4(13) . . ?
C48 C47 C44 119.5(14) . . ?
C48 C47 C52 121.1(9) . . ?
C14 C15 C16 121.5(9) . . ?
C14 C15 H15 119.3 . . ?
C16 C15 H15 119.3 . . ?
C22 C21 H21 119.9 . . ?
C20 C21 C22 120.2(9) . . ?
C20 C21 H21 119.9 . . ?
C45 C44 C47 125.7(17) . . ?
C45 C44 C43 115.2(12) . . ?
C43 C44 C47 119.1(15) . . ?
C50 C49 H49 117.7 . . ?
C48 C49 C50 124.5(13) . . ?
C48 C49 H49 117.7 . . ?
C41 C46 H46 126.3 . . ?
C41 C46 C45 107.5(15) . . ?
C45 C46 H46 126.3 . . ?
C44 C45 C46 131.1(16) . . ?
C44 C45 H45 114.5 . . ?
C46 C45 H45 114.5 . . ?
C59 C64 H64 120.6 . . ?
C63 C64 C59 118.8(8) . . ?
C63 C64 H64 120.6 . . ?
C50 C51 H51 119.6 . . ?
C50 C51 C52 120.9(13) . . ?
C52 C51 H51 119.6 . . ?
C5 C4 C3 122.3(8) . . ?
C5 C4 H4 118.8 . . ?
C3 C4 H4 118.8 . . ?
C14 C19 H19 119.4 . . ?
C14 C19 C18 121.2(10) . . ?
C18 C19 H19 119.4 . . ?
C47 C48 H48 121.7 . . ?
C49 C48 C47 116.6(13) . . ?
C49 C48 H48 121.7 . . ?
C17 C18 H18 119.0 . . ?
C19 C18 C17 122.1(9) . . ?
C19 C18 H18 119.0 . . ?
C41 C42 H42 123.8 . . ?
C41 C42 C43 112.5(13) . . ?
C43 C42 H42 123.8 . . ?
C44 C43 C42 121.5(14) . . ?
C44 C43 H43 119.3 . . ?
C42 C43 H43 119.3 . . ?
Th1 O16 Th3 117.62(15) . . ?
Th2 O16 Th1 120.11(15) . . ?
Th2 O16 Th3 116.91(15) . . ?
C47 C52 H52 121.9 . . ?
C51 C52 C47 116.2(13) . . ?
C51 C52 H52 121.9 . . ?
Th3 O15 Th1 103.21(13) 6_565 . ?
Th3 O15 Th1 103.21(13) . . ?
Th3 O15 Th3 106.51(18) 6_565 . ?
C65 O9 Th4 138.3(4) . 3_546 ?
C65 O10 Th2 137.8(5) . 8_556 ?
O12 C78 C75 118.3(6) . . ?
O11 C78 O12 123.2(5) . . ?
O11 C78 C75 118.4(6) . . ?

loop_
_geom_bond_atom_site_label_1
_geom_bond_atom_site_label_2
_geom_bond_distance
_geom_bond_site_symmetry_2
_geom_bond_publ_flag
Th1 Th2 3.9633(3) . ?
Th1 Th3 3.9443(3) . ?
Th1 Th3 3.9443(3) 6_565 ?
Th1 O19 2.608(5) . ?
Th1 O2 2.438(4) . ?
Th1 O2 2.438(4) 6_565 ?
Th1 O12 2.443(4) 6_564 ?
Th1 O12 2.443(4) 1_554 ?
Th1 O16 2.303(4) 6_565 ?
Th1 O16 2.303(4) . ?
Th1 O15 2.554(5) . ?
Th1 O21 2.695(7) . ?
Th2 Th3 3.9021(4) . ?
Th2 O19 2.488(3) . ?
Th2 O20 2.439(3) . ?
Th2 O17 2.480(4) . ?
Th2 O5 2.588(4) 8_454 ?
Th2 O14 2.443(5) . ?
Th2 O6 2.528(4) 8_454 ?
Th2 O11 2.470(4) 1_554 ?
Th2 C39 2.935(6) 8_454 ?
Th2 O16 2.271(4) . ?
Th2 O10 2.473(4) 8_454 ?
Th3 O18 2.335(3) . ?
Th3 O17 2.479(4) . ?
Th3 O13 2.490(5) . ?
Th3 O1 2.461(4) . ?
Th3 O7 2.479(4) . ?
Th3 O4 2.445(4) 8_455 ?
Th3 O8 2.671(5) . ?
Th3 C40 2.955(9) . ?
Th3 O16 2.308(3) . ?
Th3 O15 2.478(3) . ?
Th4 Th2 4.0812(3) 6_565 ?
Th4 Th3 3.9826(4) 6_565 ?
Th4 O18 2.338(5) . ?
Th4 O20 2.479(5) . ?
Th4 O17 2.518(4) 6_565 ?
Th4 O17 2.518(4) . ?
Th4 O22 2.603(6) . ?
Th4 O3 2.443(5) 8_455 ?
Th4 O3 2.443(5) 3_455 ?
Th4 O9 2.450(4) 3_454 ?
Th4 O9 2.450(4) 8_454 ?
O18 Th3 2.335(3) 6_565 ?
O19 Th2 2.488(3) 6_565 ?
O20 Th2 2.439(3) 6_565 ?
O2 C1 1.247(8) . ?
O12 Th1 2.443(4) 1_556 ?
O12 C78 1.265(8) . ?
O13 C79 1.260(9) . ?
O5 Th2 2.588(4) 8_556 ?
O5 C39 1.253(8) . ?
O1 C1 1.298(8) . ?
O14 C79 1.241(9) . ?
O7 C40 1.272(12) . ?
O6 Th2 2.528(4) 8_556 ?
O6 C39 1.280(8) . ?
O3 Th4 2.443(5) 3_545 ?
O3 C26 1.266(9) . ?
O4 Th3 2.445(4) 8 ?
O4 C26 1.263(9) . ?
O8 C40 1.262(11) . ?
C1 C2 1.465(8) . ?
O11 Th2 2.470(4) 1_556 ?
O11 C78 1.255(8) . ?
C79 H79 0.9500 . ?
C2 C7 1.351(9) . ?
C2 C3 1.369(10) . ?
C75 C76 1.369(9) . ?
C75 C74 1.386(9) . ?
C75 C78 1.493(8) . ?
C76 H76 0.9500 . ?
C76 C77 1.390(8) . ?
C72 C77 1.383(9) . ?
C72 C73 1.397(9) . ?
C72 C69 1.504(7) . ?
C65 C62 1.497(9) . ?
C65 O9 1.293(8) . ?
C65 O10 1.224(8) . ?
C39 Th2 2.935(6) 8_556 ?
C39 C36 1.479(8) . ?
C74 H74 0.9500 . ?
C74 C73 1.396(8) . ?
N2 C66 1.431(7) . ?
N2 C53 1.407(8) . ?
N2 C50 1.433(8) . ?
C26 C23 1.497(8) . ?
C62 C61 1.357(10) . ?
C62 C63 1.369(10) . ?
C68 H68 0.9500 . ?
C68 C69 1.403(8) . ?
C68 C67 1.356(8) . ?
C77 H77 0.9500 . ?
C73 H73 0.9500 . ?
C71 H71 0.9500 . ?
C71 C70 1.402(7) . ?
C71 C66 1.385(8) . ?
C69 C70 1.371(8) . ?
C70 H70 0.9500 . ?
C36 C37 1.370(10) . ?
C36 C35 1.385(10) . ?
C66 C67 1.373(8) . ?
C58 H58 0.9500 . ?
C58 C53 1.368(9) . ?
C58 C57 1.372(9) . ?
C32 H32 0.9500 . ?
C32 C31 1.396(8) . ?
C32 C27 1.413(9) . ?
C67 H67 0.9500 . ?
C31 H31 0.9500 . ?
C31 C30 1.374(10) . ?
C23 C24 1.388(11) . ?
C23 C22 1.350(11) . ?
N1 C11 1.424(8) . ?
N1 C27 1.407(8) . ?
N1 C14 1.424(8) . ?
C8 C5 1.473(8) . ?
C8 C13 1.372(9) . ?
C8 C9 1.416(9) . ?
C53 C54 1.375(9) . ?
C59 C56 1.485(9) . ?
C59 C60 1.363(9) . ?
C59 C64 1.421(11) . ?
C50 C49 1.392(14) . ?
C50 C51 1.381(15) . ?
C37 H37 0.9500 . ?
C37 C38 1.392(9) . ?
C35 H35 0.9500 . ?
C35 C34 1.398(9) . ?
C40 C41 1.553(13) . ?
C11 C12 1.400(11) . ?
C11 C10 1.373(11) . ?
C30 C33 1.486(8) . ?
C30 C29 1.356(10) . ?
C57 H57 0.9500 . ?
C57 C56 1.381(8) . ?
C61 H61 0.9500 . ?
C61 C60 1.384(10) . ?
C33 C38 1.399(10) . ?
C33 C34 1.394(10) . ?
C56 C55 1.378(10) . ?
C24 H24 0.9500 . ?
C24 C25 1.368(9) . ?
C5 C6 1.386(10) . ?
C5 C4 1.362(10) . ?
C27 C28 1.340(10) . ?
C55 H55 0.9500 . ?
C55 C54 1.390(9) . ?
C13 H13 0.9500 . ?
C13 C12 1.387(9) . ?
C12 H12 0.9500 . ?
C7 H7 0.9500 . ?
C7 C6 1.408(10) . ?
C38 H38 0.9500 . ?
C9 H9 0.9500 . ?
C9 C10 1.373(9) . ?
C22 H22 0.9500 . ?
C22 C21 1.413(10) . ?
C60 H60 0.9500 . ?
C20 C17 1.509(9) . ?
C20 C25 1.400(12) . ?
C20 C21 1.366(13) . ?
C14 C15 1.371(13) . ?
C14 C19 1.325(12) . ?
C41 C46 1.270(15) . ?
C41 C42 1.385(15) . ?
C54 H54 0.9500 . ?
C28 H28 0.9500 . ?
C28 C29 1.417(10) . ?
C17 C16 1.350(12) . ?
C17 C18 1.390(12) . ?
C10 H10 0.9500 . ?
C3 H3 0.9500 . ?
C3 C4 1.382(11) . ?
C34 H34 0.9500 . ?
C25 H25 0.9500 . ?
C6 H6 0.9500 . ?
C29 H29 0.9500 . ?
C63 H63 0.9500 . ?
C63 C64 1.401(11) . ?
C16 H16 0.9500 . ?
C16 C15 1.395(9) . ?
C47 C44 1.515(12) . ?
C47 C48 1.39(2) . ?
C47 C52 1.54(2) . ?
C15 H15 0.9500 . ?
C21 H21 0.9500 . ?
C44 C45 1.23(2) . ?
C44 C43 1.38(2) . ?
C49 H49 0.9500 . ?
C49 C48 1.368(11) . ?
C46 H46 0.9500 . ?
C46 C45 1.531(16) . ?
C45 H45 0.9500 . ?
C64 H64 0.9500 . ?
C51 H51 0.9500 . ?
C51 C52 1.382(12) . ?
C4 H4 0.9500 . ?
C19 H19 0.9500 . ?
C19 C18 1.367(11) . ?
C48 H48 0.9500 . ?
C18 H18 0.9500 . ?
C42 H42 0.9500 . ?
C42 C43 1.482(15) . ?
C43 H43 0.9500 . ?
C52 H52 0.9500 . ?
O15 Th3 2.478(3) 6_565 ?
O9 Th4 2.450(4) 3_546 ?
O10 Th2 2.473(4) 8_556 ?
